data_2004874
loop_
_publ_author_name
'Rheingold, A. L.'
'Haggerty, B. S.'
'Ma, H.'
'Ernst, R. D.'

_publ_section_title
;
 Tricarbonyl(\h^5^-2,4-dimethylpentadienyl)iron Tetrafluoroborate
;
_journal_issue 5
_journal_name_full 'Acta Crystallographica Section C'
_journal_page_first 1110
_journal_page_last 1112
_journal_paper_doi 10.1107/S010827019501465X
_journal_volume 52
_journal_year 1996
_chemical_formula_moiety 'C10 H11 B1 F4 Fe1 O3'
_chemical_formula_sum 'C10 H11 B F4 Fe O3'
_chemical_formula_weight 321.85
_space_group_IT_number 14
_symmetry_cell_setting monoclinic
_symmetry_space_group_name_Hall '-P 2ybc'
_symmetry_space_group_name_H-M 'P 1 21/c 1'
_atom_type_scat_source IntTabIV
_cell_angle_alpha 90.
_cell_angle_beta 91.34(3)
_cell_angle_gamma 90.
_cell_formula_units_Z 4
_cell_length_a 11.095(3)
_cell_length_b 10.098(3)
_cell_length_c 11.607(4)
_cell_measurement_reflns_used 25
_cell_measurement_temperature 295
_cell_measurement_theta_max 25
_cell_measurement_theta_min 20
_cell_volume 1300.1(7)
_diffrn_measurement_device 'Nicolet R3m'
_diffrn_measurement_method \w
_diffrn_radiation_type MoK\a
_diffrn_radiation_wavelength 0.71073
_diffrn_reflns_av_R_equivalents 0.015
_diffrn_reflns_limit_h_max 14
_diffrn_reflns_limit_h_min -14
_diffrn_reflns_limit_k_max 13
_diffrn_reflns_limit_k_min 0
_diffrn_reflns_limit_l_max 14
_diffrn_reflns_limit_l_min 0
_diffrn_reflns_number 2606
_diffrn_reflns_theta_max 25
_diffrn_standards_decay_% <1
_diffrn_standards_interval_count 197
_diffrn_standards_number 3
_exptl_absorpt_coefficient_mu 1.204
_exptl_absorpt_correction_type none
_exptl_crystal_colour yellow
_exptl_crystal_density_diffrn 1.64
_exptl_crystal_density_meas ?
_exptl_crystal_description block
_exptl_crystal_size_max 0.30
_exptl_crystal_size_mid 0.30
_exptl_crystal_size_min 0.30
_refine_diff_density_max 0.71
_refine_diff_density_min -0.59
_refine_ls_extinction_method none
_refine_ls_goodness_of_fit_obs 1.600
_refine_ls_hydrogen_treatment 'H atoms riding'
_refine_ls_number_parameters 101
_refine_ls_number_reflns 1436
_refine_ls_R_factor_obs 0.0742
_refine_ls_shift/esd_max 0.005
_refine_ls_structure_factor_coef F
_refine_ls_weighting_details 'w = 1/[\s^2^(F~o~) + 0.0010F~o~^2^]'
_refine_ls_weighting_scheme calc
_refine_ls_wR_factor_obs 0.0773
_reflns_number_observed 1435
_reflns_number_total 2544
_reflns_observed_criterion F~o~>5\s(F~o~)
_cod_data_source_file fg1014.cif
_cod_data_source_block fg1014a
_cod_depositor_comments
;
The following automatic conversions were performed:

'_exptl_crystal_density_meas' value 'none' was changed to '?' - the
value is perceived as not measured.

Automatic conversion script
Id: cif_fix_values 3008 2015-01-20 13:52:24Z robertas 

The following automatic conversions were performed:

'_refine_ls_weighting_scheme' value 'w = 1/[\s^2^(F~o~) +
0.0010F~o~^2^]' was changed to 'calc'. New tag
'_refine_ls_weighting_details' was created. The value of the new tag
was set to 'w = 1/[\s^2^(F~o~) + 0.0010F~o~^2^]'.

Automatic conversion script
Id: cif_fix_values 3143 2015-03-26 13:38:13Z robertas 
;
_cod_original_cell_volume 1300.2(7)
_cod_original_sg_symbol_H-M 'P 21/c'
_cod_original_formula_sum 'C10 H11 B1 F4 Fe1 O3'
_cod_database_code 2004874

loop_
_symmetry_equiv_pos_as_xyz
x,y,z
x,1/2-y,1/2+z
-x,-y,-z
-x,1/2+y,1/2-z

loop_
_atom_site_label
_atom_site_fract_x
_atom_site_fract_y
_atom_site_fract_z
_atom_site_U_iso_or_equiv
Fe .2478(1) .4884(1) .7085(1) .041(1)
C(1) .2465(9) .6277(8) .6111(7) .056(3)
C(2) .3578(10) .3884(9) .6347(7) .063(4)
C(3) .1288(10) .3937(9) .6350(8) .061(3)
O(1) .2458(8) .7159(6) .5523(6) .084(3)
O(2) .4257(8) .3283(8) .5880(6) .095(3)
O(3) .0565(8) .3377(8) .5880(6) .088(3)
C(4) .3798(8) .6013(7) .8091(7) .051(3)
C(5) .3678(8) .4738(8) .8563(6) .050(3)
C(6) .2522(8) .4201(7) .8803(6) .044(3)
C(7) .1399(9) .4732(8) .8582(6) .050(3)
C(8) .1224(8) .6016(8) .8117(7) .051(3)
C(9) .4748(9) .3837(9) .8691(8) .060(3)
C(10) .0319(9) .3833(9) .8732(8) .061(3)
F(1) .7508(6) .4033(5) .7181(6) .097(3)
F(2) .7615(12) .6027(9) .7931(8) .184(7)
F(3) .8336(11) .5699(10) .6292(10) .185(6)
F(4) .6454(10) .5705(11) .6527(11) .184(6)
B .7505(13) .5337(10) .6976(11) .065(4)
H(4A) .3495 .6736 .8537 .061
H(4B) .4546 .6206 .7727 .061
H(6) .2529 .3358 .9186 .048
H(8A) .1556 .6742 .8554 .059
H(8B) .0448 .6199 .7771 .059
H(9A) .5061 .3885 .9460 .072
H(9B) .4509 .2953 .8525 .072
H(9C) .5352 .4102 .8173 .072
H(10A) .0077 .3863 .9511 .074
H(10B) -.0325 .4122 .8242 .074
H(10C) .0532 .2951 .8537 .074

loop_
_geom_angle_atom_site_label_1
_geom_angle_atom_site_label_2
_geom_angle_atom_site_label_3
_geom_angle
_geom_angle_publ_flag
C(1) Fe C(2) 97.6(4) yes
C(2) Fe C(3) 88.6(4) yes
C(2) Fe C(4) 95.4(4) yes
C(1) Fe C(6) 147.9(3) yes
C(3) Fe C(6) 105.7(4) yes
C(2) Fe C(8) 174.9(4) yes
C(4) Fe C(8) 82.0(3) yes
C(6) Fe C(8) 69.7(3) yes
C(1) Fe C(3) 96.9(4) yes
C(1) Fe C(4) 85.6(4) yes
C(3) Fe C(4) 175.1(4) yes
C(2) Fe C(6) 105.3(3) yes
C(4) Fe C(6) 70.3(3) yes
C(1) Fe C(8) 86.6(4) yes
C(3) Fe C(8) 93.9(4) yes
C(4) C(5) C(6) 121.2(8) yes
C(4) C(5) C(9) 120.8(8) yes
C(6) C(5) C(9) 117.6(7) yes
C(5) C(6) C(7) 129.1(7) yes
C(6) C(7) C(8) 122.9(8) yes
C(6) C(7) C(10) 117.4(7) yes
C(8) C(7) C(10) 119.4(8) yes
Fe C(1) O(1) 178.6(8) no
Fe C(3) O(3) 178.4(9) no
Fe C(2) O(2) 178.9(8) no
F(1) B F(2) 111.9(10) no
F(1) B F(3) 113.0(10) no
F(2) B F(3) 108.5(12) no
F(1) B F(4) 110.3(11) no
F(2) B F(4) 104.3(12) no
F(3) B F(4) 108.4(12) no

loop_
_geom_bond_atom_site_label_1
_geom_bond_atom_site_label_2
_geom_bond_distance
_geom_bond_publ_flag
Fe C(1) 1.805(8) yes
Fe C(3) 1.825(10) yes
Fe C(5) 2.152(8) yes
Fe C(7) 2.138(8) yes
C(4) C(5) 1.407(11) yes
C(6) C(7) 1.375(13) yes
C(5) C(9) 1.500(13) yes
Fe C(2) 1.815(10) yes
Fe C(4) 2.174(8) yes
Fe C(6) 2.109(7) yes
Fe C(8) 2.180(9) yes
C(5) C(6) 1.427(13) yes
C(7) C(8) 1.415(11) yes
C(7) C(10) 1.516(13) yes
C(1) O(1) 1.122(11) no
C(2) O(2) 1.117(13) no
C(3) O(3) 1.114(13) no
F(1) B 1.338(12) no
F(2) B 1.312(15) no
F(3) B 1.285(18) no
F(4) B 1.319(18) no
